data_7051337
_journal_name_full 'New Journal of Chemistry'
_journal_paper_doi 10.1039/b004641h
_journal_year 2000
_chemical_formula_sum 'C3 H12 Br N2 O'
_chemical_formula_weight 172.06
_space_group_IT_number 14
_symmetry_cell_setting monoclinic
_symmetry_space_group_name_Hall '-P 2ybc'
_symmetry_space_group_name_H-M 'P 1 21/c 1'
_cell_angle_alpha 90.00
_cell_angle_beta 91.77(3)
_cell_angle_gamma 90.00
_cell_formula_units_Z 4
_cell_length_a 4.7413(9)
_cell_length_b 10.935(2)
_cell_length_c 13.315(3)
_cell_measurement_temperature 100(2)
_cell_volume 690.0(2)
_diffrn_ambient_temperature 100(2)
_exptl_crystal_density_diffrn 1.656
_cod_depositor_comments
;
The following automatic conversions were performed:
'_symmetry_cell_setting' value 'Monoclinic' changed to 'monoclinic'
according to '/home/saulius/struct/CIF-dictionaries/cif_core.dic'
dictionary named 'cif_core.dic' version 2.4.1 from 2010-06-29.

Automatic conversion script
Id: cif_fix_enum 1527 2010-12-29 10:47:43Z saulius 
;
_cod_original_sg_symbol_H-M 'P 21/c'
_cod_database_code 7051337

loop_
_symmetry_equiv_pos_as_xyz
'x, y, z'
'-x, y+1/2, -z+1/2'
'-x, -y, -z'
'x, -y-1/2, z-1/2'

loop_
_atom_site_label
_atom_site_type_symbol
_atom_site_fract_x
_atom_site_fract_y
_atom_site_fract_z
_atom_site_U_iso_or_equiv
_atom_site_adp_type
_atom_site_occupancy
_atom_site_symmetry_multiplicity
_atom_site_calc_flag
_atom_site_refinement_flags
_atom_site_disorder_assembly
_atom_site_disorder_group
Br1 Br 0.38562(5) 0.161133(18) 0.079917(15) 0.01595(18) Uani 1 1 d . . .
O1 O 0.3829(5) 0.66530(18) 0.17724(17) 0.0193(5) Uani 1 1 d . . .
H102 H 0.431(9) 0.662(3) 0.242(3) 0.036(11) Uiso 1 1 d . . .
H101 H 0.319(8) 0.617(3) 0.169(3) 0.025(12) Uiso 1 1 d . . .
N1 N -0.1145(5) 0.3694(2) 0.39837(15) 0.0158(4) Uani 1 1 d . . .
H13 H -0.017(9) 0.356(3) 0.457(3) 0.035(10) Uiso 1 1 d . . .
H12 H -0.226(7) 0.291(3) 0.386(2) 0.028(7) Uiso 1 1 d . . .
H11 H -0.203(6) 0.425(3) 0.4124(19) 0.011(7) Uiso 1 1 d . . .
N2 N 0.0775(4) 0.4549(2) 0.13449(13) 0.0141(4) Uani 1 1 d . . .
H21 H 0.174(6) 0.389(3) 0.1228(17) 0.007(6) Uiso 1 1 d . . .
C3 C -0.0944(5) 0.4874(2) 0.04419(18) 0.0162(5) Uani 1 1 d . . .
H3B H -0.212(7) 0.419(3) 0.028(2) 0.029(7) Uiso 1 1 d . . .
H3A H -0.197(5) 0.559(2) 0.0599(16) 0.007(6) Uiso 1 1 d . . .
C1 C 0.0752(5) 0.3975(2) 0.31340(17) 0.0152(5) Uani 1 1 d . . .
H1B H 0.184(8) 0.330(2) 0.309(2) 0.017(8) Uiso 1 1 d . . .
H1A H 0.183(6) 0.456(2) 0.3357(19) 0.011(6) Uiso 1 1 d . . .
C2 C -0.1049(5) 0.4289(2) 0.21990(16) 0.0159(5) Uani 1 1 d . . .
H2B H -0.244(6) 0.357(2) 0.2055(18) 0.000(5) Uiso 1 1 d . . .
H2A H -0.218(6) 0.502(2) 0.231(2) 0.016(7) Uiso 1 1 d . . .

loop_
_atom_site_aniso_label
_atom_site_aniso_U_11
_atom_site_aniso_U_22
_atom_site_aniso_U_33
_atom_site_aniso_U_23
_atom_site_aniso_U_13
_atom_site_aniso_U_12
Br1 0.0195(2) 0.0147(3) 0.0134(2) -0.00057(6) -0.00334(13) 0.00041(8)
O1 0.0237(12) 0.0176(12) 0.0163(11) -0.0006(6) -0.0058(8) -0.0029(8)
N1 0.0191(12) 0.0159(11) 0.0124(11) 0.0005(9) -0.0012(9) 0.0004(10)
N2 0.0176(11) 0.0145(10) 0.0101(10) 0.0009(7) 0.0000(8) 0.0022(9)
C3 0.0164(13) 0.0195(13) 0.0125(12) 0.0009(8) -0.0020(9) 0.0027(11)
C1 0.0158(12) 0.0150(13) 0.0146(12) 0.0003(8) -0.0007(10) -0.0004(11)
C2 0.0152(12) 0.0205(13) 0.0119(11) 0.0019(8) -0.0028(9) 0.0027(11)

loop_
_geom_bond_atom_site_label_1
_geom_bond_atom_site_label_2
_geom_bond_distance
_geom_bond_site_symmetry_2
_geom_bond_publ_flag
N1 C1 1.499(3) . ?
N2 C3 1.475(3) . ?
N2 C2 1.477(3) . ?
C3 C3 1.525(5) 3_565 ?
C1 C2 1.527(3) . ?
